data_7047114
loop_
_publ_author_name
'Pasi\'nska, K'
'Piecha-Bisiorek, A'
'Kinzhybalo, V.'
'Ci\.zman, A'
'G\;agor, A'
'Pietraszko, A.'

_publ_section_title
;
 A paraelectric-ferroelectric phase transition of an organically templated
 zinc oxalate coordination polymer.
;
_journal_issue 33
_journal_name_full 'Dalton transactions (Cambridge, England : 2003)'
_journal_page_first 11308
_journal_page_last 11312
_journal_paper_doi 10.1039/c8dt02859a
_journal_volume 47
_journal_year 2018
_chemical_formula_moiety 'C8 O16 Zn2, 2(C6 H14 N2), 6(H2 O)'
_chemical_formula_sum 'C20 H40 N4 O22 Zn2'
_chemical_formula_weight 819.30
_space_group_crystal_system monoclinic
_space_group_IT_number 4
_space_group_name_Hall 'P 2yb'
_space_group_name_H-M_alt 'P 1 21 1'
_symmetry_space_group_name_Hall 'P 2yb'
_symmetry_space_group_name_H-M 'P 1 21 1'
_atom_sites_solution_hydrogens mixed
_audit_creation_date 2017-10-22
_audit_creation_method
;
Olex2 1.2
(compiled 2017.08.10 svn.r3458 for OlexSys, GUI svn.r5381)
;
_audit_update_record
;
2017-10-27 deposited with the CCDC.
2018-07-23 downloaded from the CCDC.
;
_cell_angle_alpha 90
_cell_angle_beta 91.41(3)
_cell_angle_gamma 90
_cell_formula_units_Z 2
_cell_length_a 9.406(3)
_cell_length_b 16.747(5)
_cell_length_c 9.799(3)
_cell_measurement_reflns_used 5163
_cell_measurement_temperature 200.00(10)
_cell_measurement_theta_max 28.3530
_cell_measurement_theta_min 2.4630
_cell_volume 1543.1(8)
_computing_cell_refinement 'CrysAlisPro 1.171.38.34a (Rigaku OD, 2015)'
_computing_data_collection 'CrysAlisPro 1.171.38.34a (Rigaku OD, 2015)'
_computing_data_reduction 'CrysAlisPro 1.171.38.34a (Rigaku OD, 2015)'
_computing_molecular_graphics 'Olex2 (Dolomanov et al., 2009)'
_computing_publication_material 'Olex2 (Dolomanov et al., 2009)'
_computing_structure_refinement 'ShelXL (Sheldrick, 2015)'
_computing_structure_solution 'ShelXS (Sheldrick, 2008)'
_diffrn_ambient_environment N~2~
_diffrn_ambient_temperature 200.00(10)
_diffrn_detector 'CCD plate'
_diffrn_detector_area_resol_mean 10.6249
_diffrn_detector_type Atlas
_diffrn_measured_fraction_theta_full 1.000
_diffrn_measured_fraction_theta_max 1.000
_diffrn_measurement_details
;
List of Runs (angles in degrees, time in seconds):

  # Type    Start    End  Width  t~exp~   \w     \q     \k     \f   Frames
#--------------------------------------------------------------------------
  1  \w    -64.00  43.00   1.00    9.17    --   12.31 -57.00  90.00  107
  2  \w    -69.00  47.00   1.00    9.17    --   12.31 -77.00  30.00  116
  3  \w    -25.00  30.00   1.00    9.17    --  -13.41 -99.00 -90.00   55
  4  \w     35.00  76.00   1.00    9.17    --   12.31 178.00 -30.00   41
;
_diffrn_measurement_device 'four-circle diffractometer'
_diffrn_measurement_device_type 'Xcalibur, Atlas'
_diffrn_measurement_method '\w scans'
_diffrn_orient_matrix_type 'CrysAlisPro convention (1999,Acta A55,543-557)'
_diffrn_orient_matrix_UB_11 0.0607526000
_diffrn_orient_matrix_UB_12 -0.0246918000
_diffrn_orient_matrix_UB_13 -0.0063657000
_diffrn_orient_matrix_UB_21 -0.0443410000
_diffrn_orient_matrix_UB_22 -0.0342647000
_diffrn_orient_matrix_UB_23 -0.0023226000
_diffrn_orient_matrix_UB_31 -0.0057894000
_diffrn_orient_matrix_UB_32 0.0032886000
_diffrn_orient_matrix_UB_33 -0.0720723000
_diffrn_radiation_monochromator graphite
_diffrn_radiation_probe x-ray
_diffrn_radiation_type MoK\a
_diffrn_radiation_wavelength 0.71073
_diffrn_reflns_av_R_equivalents 0.0270
_diffrn_reflns_av_unetI/netI 0.0431
_diffrn_reflns_Laue_measured_fraction_full 1.000
_diffrn_reflns_Laue_measured_fraction_max 1.000
_diffrn_reflns_limit_h_max 11
_diffrn_reflns_limit_h_min -11
_diffrn_reflns_limit_k_max 20
_diffrn_reflns_limit_k_min -20
_diffrn_reflns_limit_l_max 12
_diffrn_reflns_limit_l_min -12
_diffrn_reflns_number 11987
_diffrn_reflns_point_group_measured_fraction_full 1.000
_diffrn_reflns_point_group_measured_fraction_max 1.000
_diffrn_reflns_theta_full 25.997
_diffrn_reflns_theta_max 25.997
_diffrn_reflns_theta_min 2.079
_diffrn_source 'fine-focus sealed X-ray tube'
_diffrn_source_type 'Enhance (Mo) X-ray Source'
_exptl_absorpt_coefficient_mu 1.655
_exptl_absorpt_correction_T_max 0.838
_exptl_absorpt_correction_T_min 0.712
_exptl_absorpt_correction_type analytical
_exptl_absorpt_process_details
;
CrysAlisPro 1.171.38.34a (Rigaku Oxford Diffraction, 2015)
Analytical numeric absorption correction using a multifaceted crystal
            model based on expressions derived by R.C. Clark & J.S. Reid.
(Clark, R. C. & Reid, J. S. (1995). Acta Cryst. A51, 887-897)
Empirical absorption correction using spherical harmonics,
 implemented in SCALE3 ABSPACK scaling algorithm.
;
_exptl_crystal_colour colourless
_exptl_crystal_density_diffrn 1.763
_exptl_crystal_description 'needle '
_exptl_crystal_F_000 848
_exptl_crystal_size_max 0.281
_exptl_crystal_size_mid 0.179
_exptl_crystal_size_min 0.133
_refine_diff_density_max 0.501
_refine_diff_density_min -0.436
_refine_diff_density_rms 0.103
_refine_ls_abs_structure_details
;
 Refined as an inversion twin.
;
_refine_ls_abs_structure_Flack 0.52(3)
_refine_ls_extinction_method none
_refine_ls_goodness_of_fit_ref 1.071
_refine_ls_hydrogen_treatment constr
_refine_ls_matrix_type full
_refine_ls_number_parameters 422
_refine_ls_number_reflns 5316
_refine_ls_number_restraints 1
_refine_ls_restrained_S_all 1.071
_refine_ls_R_factor_all 0.0486
_refine_ls_R_factor_gt 0.0341
_refine_ls_shift/su_max 0.000
_refine_ls_shift/su_mean 0.000
_refine_ls_structure_factor_coef Fsqd
_refine_ls_weighting_details 'w=1/[\s^2^(Fo^2^)+(0.0251P)^2^+0.8597P] where P=(Fo^2^+2Fc^2^)/3'
_refine_ls_weighting_scheme calc
_refine_ls_wR_factor_gt 0.0677
_refine_ls_wR_factor_ref 0.0732
_reflns_Friedel_coverage 0.930
_reflns_Friedel_fraction_full 1.000
_reflns_Friedel_fraction_max 1.000
_reflns_number_gt 4402
_reflns_number_total 5316
_reflns_threshold_expression 'I > 2\s(I)'
_cod_data_source_file c8dt02859a2.cif
_cod_data_source_block DZnOH_200K
_cod_depositor_comments 'Adding full bibliography for 7047095--7047114.cif.'
_cod_database_code 7047114
_shelx_shelxl_version_number 2014/7
_chemical_oxdiff_formula 'C20 H40 N22 N4 Zn2'
_shelx_space_group_comment
;
The symmetry employed for this shelxl refinement is uniquely defined
by the following loop, which should always be used as a source of
symmetry information in preference to the above space-group names.
They are only intended as comments.
;
_reflns_odcompleteness_completeness 99.97
_reflns_odcompleteness_iscentric 1
_reflns_odcompleteness_theta 26.32
_olex2_refinement_description
;
1. Twinned data refinement
 Scales: 0.48(3)
 0.52(3)
2. Fixed Uiso
 At 1.2 times of:
  All C(H,H) groups, All N(H) groups
 At 1.5 times of:
  All O(H,H) groups
3.a Free rotating group:
 O9A(H9AC,H9AD), O10A(H10E,H10F), O11A(H11A,H11B), O9B(H9BC,H9BD), O10B(H10G,
 H10H), O11B(H11C,H11D), O7B(O8B,O3B,O4B,C2B,C3B,O1B,O6B,C1B,O2B,O5B,C4B)
3.b Ternary CH refined with riding coordinates:
 N1A(H1A), N2A(H2A), N1B(H1B), N2B(H2B)
3.c Secondary CH2 refined with riding coordinates:
 C5A(H5AA,H5AB), C6A(H6AA,H6AB), C7A(H7AA,H7AB), C8A(H8AA,H8AB), C9A(H9AA,
 H9AB), C10A(H10A,H10B), C5B(H5BA,H5BB), C6B(H6BA,H6BB), C7B(H7BA,H7BB),
 C8B(H8BA,H8BB), C9B(H9BA,H9BB), C10B(H10C,H10D)
;
_olex2_submission_special_instructions 'No special instructions were received'
_oxdiff_exptl_absorpt_empirical_details
;
Empirical correction (ABSPACK) includes:
- Absorption correction using spherical harmonics
- Frame scaling
;
_oxdiff_exptl_absorpt_empirical_full_max 1.048
_oxdiff_exptl_absorpt_empirical_full_min 0.967

loop_
_space_group_symop_operation_xyz
'x, y, z'
'-x, y+1/2, -z'

loop_
_atom_site_label
_atom_site_type_symbol
_atom_site_fract_x
_atom_site_fract_y
_atom_site_fract_z
_atom_site_U_iso_or_equiv
_atom_site_adp_type
_atom_site_occupancy
_atom_site_site_symmetry_order
_atom_site_calc_flag
_atom_site_refinement_flags_posn
Zn1A Zn 0.34871(11) 0.54641(4) 0.99910(9) 0.0196(3) Uani 1 1 d .
N1A N 0.1327(9) 0.8285(7) 0.9743(7) 0.023(2) Uani 1 1 d .
H1A H 0.2217 0.8612 0.9750 0.027 Uiso 1 1 calc R
N2A N -0.0883(9) 0.7471(6) 0.9727(8) 0.024(2) Uani 1 1 d .
H2A H -0.1777 0.7148 0.9718 0.029 Uiso 1 1 calc R
C5A C 0.0267(11) 0.7009(8) 0.9030(10) 0.024(3) Uani 1 1 d .
H5AA H -0.0084 0.6818 0.8128 0.029 Uiso 1 1 calc R
H5AB H 0.0551 0.6541 0.9589 0.029 Uiso 1 1 calc R
C6A C 0.1521(10) 0.7558(7) 0.8860(9) 0.023(2) Uani 1 1 d .
H6AA H 0.2411 0.7279 0.9132 0.027 Uiso 1 1 calc R
H6AB H 0.1587 0.7720 0.7892 0.027 Uiso 1 1 calc R
C7A C 0.0137(11) 0.8764(8) 0.9186(10) 0.027(3) Uani 1 1 d .
H7AA H 0.0399 0.8998 0.8298 0.033 Uiso 1 1 calc R
H7AB H -0.0075 0.9207 0.9819 0.033 Uiso 1 1 calc R
C8A C -0.1151(13) 0.8242(8) 0.8996(11) 0.030(3) Uani 1 1 d .
H8AA H -0.1995 0.8510 0.9370 0.036 Uiso 1 1 calc R
H8AB H -0.1336 0.8140 0.8012 0.036 Uiso 1 1 calc R
C9A C 0.1047(13) 0.8004(9) 1.1160(11) 0.034(3) Uani 1 1 d .
H9AA H 0.1122 0.8457 1.1807 0.041 Uiso 1 1 calc R
H9AB H 0.1756 0.7595 1.1440 0.041 Uiso 1 1 calc R
C10A C -0.0439(13) 0.7651(8) 1.1177(9) 0.032(3) Uani 1 1 d .
H10A H -0.0439 0.7156 1.1730 0.038 Uiso 1 1 calc R
H10B H -0.1107 0.8036 1.1582 0.038 Uiso 1 1 calc R
O9A O 0.6922(9) 0.4192(6) 1.2368(9) 0.051(3) Uani 1 1 d .
H9AC H 0.6017 0.4187 1.2283 0.076 Uiso 1 1 d G
H9AD H 0.7198 0.4660 1.2602 0.076 Uiso 1 1 d G
O10A O 0.4075(8) 0.8617(6) 1.0617(9) 0.041(2) Uani 1 1 d .
H10E H 0.4542 0.9053 1.0704 0.062 Uiso 1 1 d G
H10F H 0.4635 0.8221 1.0724 0.062 Uiso 1 1 d G
O11A O 0.9383(9) 0.4957(6) 0.8349(8) 0.048(2) Uani 1 1 d .
H11A H 0.9330 0.4889 0.7490 0.071 Uiso 1 1 d G
H11B H 0.8808 0.5325 0.8572 0.071 Uiso 1 1 d G
O2A O 0.2969(5) 0.4433(3) 0.8904(4) 0.0201(16) Uani 1 1 d .
O5A O 0.2195(5) 0.4044(3) 0.6829(5) 0.0234(19) Uani 1 1 d .
C4A C 0.2533(6) 0.4564(4) 0.7699(6) 0.020(2) Uani 1 1 d .
O6A O 0.0936(5) 0.5268(4) 1.3235(4) 0.0212(18) Uani 1 1 d .
O1A O 0.1721(4) 0.5593(3) 1.1184(4) 0.025(2) Uani 1 1 d .
C1A C 0.1832(6) 0.5256(4) 1.2333(6) 0.020(3) Uani 1 1 d .
O3A O 0.5615(4) 0.5380(3) 0.9448(4) 0.0221(17) Uani 1 1 d .
O4A O 0.4199(5) 0.6604(3) 1.0563(5) 0.0188(15) Uani 1 1 d .
O8A O 0.7625(5) 0.6084(4) 0.9586(7) 0.0405(15) Uani 1 1 d .
O7A O 0.6111(6) 0.7368(3) 1.0315(7) 0.039(2) Uani 1 1 d .
C2A C 0.6330(8) 0.5988(5) 0.9737(7) 0.030(2) Uani 1 1 d .
C3A C 0.5470(6) 0.6729(4) 1.0239(6) 0.022(3) Uani 1 1 d .
Zn1B Zn 0.15204(11) 0.45457(4) 0.49668(9) 0.0202(3) Uani 1 1 d .
N1B N 0.3682(9) 0.1767(7) 0.5124(7) 0.024(2) Uani 1 1 d .
H1B H 0.2786 0.1448 0.5030 0.029 Uiso 1 1 calc R
N2B N 0.5912(9) 0.2555(6) 0.5332(7) 0.022(2) Uani 1 1 d .
H2B H 0.6802 0.2881 0.5409 0.027 Uiso 1 1 calc R
C5B C 0.4738(12) 0.3005(8) 0.5958(11) 0.030(3) Uani 1 1 d .
H5BA H 0.4489 0.3477 0.5392 0.036 Uiso 1 1 calc R
H5BB H 0.5035 0.3192 0.6879 0.036 Uiso 1 1 calc R
C6B C 0.3438(11) 0.2444(8) 0.6054(11) 0.032(3) Uani 1 1 d .
H6BA H 0.3342 0.2250 0.7002 0.039 Uiso 1 1 calc R
H6BB H 0.2556 0.2731 0.5780 0.039 Uiso 1 1 calc R
C7B C 0.4860(11) 0.1234(8) 0.5712(10) 0.029(3) Uani 1 1 d .
H7BA H 0.5125 0.0822 0.5039 0.034 Uiso 1 1 calc R
H7BB H 0.4542 0.0963 0.6549 0.034 Uiso 1 1 calc R
C8B C 0.6148(11) 0.1786(8) 0.6046(11) 0.027(3) Uani 1 1 d .
H8BA H 0.6234 0.1876 0.7043 0.032 Uiso 1 1 calc R
H8BB H 0.7037 0.1535 0.5738 0.032 Uiso 1 1 calc R
C9B C 0.4094(14) 0.2048(9) 0.3751(10) 0.040(3) Uani 1 1 d .
H9BA H 0.3407 0.2453 0.3408 0.047 Uiso 1 1 calc R
H9BB H 0.4089 0.1595 0.3102 0.047 Uiso 1 1 calc R
C10B C 0.5573(13) 0.2409(8) 0.3864(10) 0.036(3) Uani 1 1 d .
H10C H 0.6277 0.2038 0.3478 0.043 Uiso 1 1 calc R
H10D H 0.5604 0.2917 0.3348 0.043 Uiso 1 1 calc R
O9B O -0.1902(9) 0.5818(6) 0.2617(8) 0.047(3) Uani 1 1 d .
H9BC H -0.1946 0.5801 0.1753 0.071 Uiso 1 1 d G
H9BD H -0.1083 0.5660 0.2899 0.071 Uiso 1 1 d G
O10B O 0.1023(9) 0.1403(6) 0.4319(8) 0.039(2) Uani 1 1 d .
H10G H 0.0868 0.0913 0.4517 0.059 Uiso 1 1 d G
H10H H 0.0389 0.1698 0.4668 0.059 Uiso 1 1 d G
O11B O -0.4254(10) 0.5039(7) 0.6653(8) 0.058(3) Uani 1 1 d .
H11C H -0.3641 0.4820 0.6144 0.087 Uiso 1 1 d G
H11D H -0.3971 0.5008 0.7480 0.087 Uiso 1 1 d G
O7B O -0.1013(4) 0.25864(19) 0.4758(4) 0.042(2) Uani 1 1 d .
O8B O -0.2458(3) 0.3836(3) 0.5853(3) 0.047(2) Uani 1 1 d G
O3B O -0.0608(2) 0.46301(18) 0.5484(3) 0.0238(19) Uani 1 1 d G
O4B O 0.0754(3) 0.34353(16) 0.4272(3) 0.0264(18) Uani 1 1 d G
C2B C -0.1259(2) 0.3966(2) 0.5423(3) 0.017(2) Uani 1 1 d G
C3B C -0.0439(3) 0.32611(18) 0.4755(3) 0.026(3) Uani 1 1 d G
O1B O 0.3294(2) 0.4405(2) 0.3749(3) 0.0226(19) Uani 1 1 d G
O6B O 0.4150(4) 0.4780(3) 0.1731(3) 0.026(2) Uani 1 1 d G
C1B C 0.3208(3) 0.4766(2) 0.2647(2) 0.019(3) Uani 1 1 d G
O2B O 0.2128(3) 0.55842(18) 0.6012(3) 0.0226(17) Uani 1 1 d G
O5B O 0.2803(4) 0.5964(3) 0.8123(3) 0.0209(19) Uani 1 1 d G
C4B C 0.2465(3) 0.5450(2) 0.7241(3) 0.016(2) Uani 1 1 d G

loop_
_atom_site_aniso_label
_atom_site_aniso_U_11
_atom_site_aniso_U_22
_atom_site_aniso_U_33
_atom_site_aniso_U_23
_atom_site_aniso_U_13
_atom_site_aniso_U_12
Zn1A 0.0197(6) 0.0200(8) 0.0192(5) -0.0010(5) 0.0013(4) -0.0008(6)
N1A 0.022(4) 0.022(5) 0.024(4) 0.002(4) 0.001(3) -0.004(4)
N2A 0.014(4) 0.023(6) 0.036(5) -0.002(4) 0.000(4) -0.004(4)
C5A 0.026(6) 0.019(7) 0.028(5) -0.012(5) 0.005(5) 0.006(6)
C6A 0.023(5) 0.015(6) 0.030(5) -0.010(5) 0.001(4) 0.009(5)
C7A 0.031(6) 0.021(7) 0.031(5) 0.002(5) 0.000(4) 0.011(6)
C8A 0.034(7) 0.031(8) 0.025(6) 0.005(5) 0.004(5) 0.011(6)
C9A 0.035(6) 0.042(7) 0.026(5) 0.001(5) -0.006(4) 0.003(5)
C10A 0.045(6) 0.037(7) 0.014(4) 0.000(5) 0.009(4) 0.007(6)
O9A 0.040(5) 0.048(7) 0.064(5) -0.003(5) -0.003(4) 0.000(5)
O10A 0.019(4) 0.030(6) 0.074(5) -0.001(5) -0.017(4) -0.011(4)
O11A 0.070(5) 0.033(5) 0.040(4) -0.003(4) 0.007(4) 0.012(5)
O2A 0.027(3) 0.017(4) 0.017(3) 0.003(3) -0.002(2) -0.005(3)
O5A 0.025(4) 0.013(5) 0.031(4) -0.004(3) -0.002(3) -0.001(4)
C4A 0.011(5) 0.029(6) 0.020(4) 0.005(6) 0.005(3) 0.007(6)
O6A 0.015(3) 0.031(5) 0.018(3) 0.006(3) 0.002(2) -0.002(3)
O1A 0.022(4) 0.032(6) 0.020(3) 0.005(3) -0.002(2) 0.009(4)
C1A 0.011(5) 0.025(7) 0.024(5) -0.007(5) -0.003(4) -0.005(5)
O3A 0.027(4) 0.014(5) 0.025(3) -0.003(3) 0.003(3) -0.008(4)
O4A 0.017(3) 0.021(4) 0.018(3) -0.005(3) 0.001(2) 0.000(3)
O8A 0.020(3) 0.030(3) 0.072(4) -0.023(3) 0.019(2) -0.007(2)
O7A 0.029(4) 0.020(4) 0.070(5) -0.009(4) 0.005(4) -0.002(4)
C2A 0.041(6) 0.034(6) 0.014(4) -0.002(4) 0.008(4) 0.005(5)
C3A 0.016(6) 0.015(6) 0.035(5) -0.006(4) -0.001(4) -0.002(5)
Zn1B 0.0208(7) 0.0213(8) 0.0187(5) 0.0011(5) 0.0035(5) -0.0001(6)
N1B 0.023(4) 0.013(5) 0.037(5) -0.005(4) -0.006(4) -0.001(4)
N2B 0.022(5) 0.024(6) 0.022(4) 0.002(4) 0.004(3) -0.001(5)
C5B 0.025(6) 0.022(7) 0.043(6) -0.004(6) 0.001(5) -0.006(6)
C6B 0.025(6) 0.032(8) 0.041(6) 0.001(5) 0.009(4) -0.005(6)
C7B 0.027(6) 0.019(7) 0.040(6) 0.004(5) 0.009(4) 0.002(5)
C8B 0.012(6) 0.032(8) 0.037(6) 0.006(6) -0.004(4) 0.005(6)
C9B 0.065(9) 0.034(7) 0.020(5) -0.002(5) -0.011(5) -0.005(6)
C10B 0.046(7) 0.032(7) 0.029(5) 0.009(5) 0.003(5) -0.003(6)
O9B 0.033(5) 0.054(7) 0.055(5) 0.003(5) -0.007(4) 0.016(5)
O10B 0.041(4) 0.027(6) 0.050(5) -0.004(4) 0.003(4) -0.005(4)
O11B 0.076(6) 0.064(7) 0.033(4) 0.002(5) -0.002(4) 0.045(6)
O7B 0.033(4) 0.026(5) 0.069(5) -0.012(4) 0.018(4) -0.013(4)
O8B 0.030(3) 0.037(4) 0.076(4) -0.015(3) 0.025(3) -0.008(3)
O3B 0.015(4) 0.028(5) 0.029(3) -0.004(4) 0.008(3) 0.002(4)
O4B 0.023(4) 0.027(4) 0.029(3) -0.005(3) 0.005(3) -0.004(3)
C2B 0.013(4) 0.016(5) 0.023(4) 0.004(4) 0.000(3) -0.003(4)
C3B 0.034(7) 0.035(8) 0.009(4) 0.002(4) -0.001(4) -0.003(6)
O1B 0.021(4) 0.029(5) 0.017(3) 0.005(3) 0.006(2) -0.001(4)
O6B 0.023(3) 0.035(5) 0.020(3) 0.006(3) 0.007(3) 0.007(4)
C1B 0.023(5) 0.018(7) 0.015(4) -0.001(4) 0.002(4) -0.004(5)
O2B 0.026(3) 0.023(5) 0.019(3) 0.001(3) 0.001(2) 0.001(3)
O5B 0.031(4) 0.019(5) 0.013(3) 0.000(3) 0.000(3) 0.001(4)
C4B 0.018(5) 0.009(5) 0.021(4) -0.003(5) 0.003(3) -0.007(5)

loop_
_atom_type_symbol
_atom_type_description
_atom_type_scat_dispersion_real
_atom_type_scat_dispersion_imag
_atom_type_scat_source
C C 0.0033 0.0016 'International Tables Vol C Tables 4.2.6.8 and 6.1.1.4'
H H 0.0000 0.0000 'International Tables Vol C Tables 4.2.6.8 and 6.1.1.4'
N N 0.0061 0.0033 'International Tables Vol C Tables 4.2.6.8 and 6.1.1.4'
O O 0.0106 0.0060 'International Tables Vol C Tables 4.2.6.8 and 6.1.1.4'
Zn Zn 0.2839 1.4301 'International Tables Vol C Tables 4.2.6.8 and 6.1.1.4'

loop_
_exptl_crystal_face_index_h
_exptl_crystal_face_index_k
_exptl_crystal_face_index_l
_exptl_crystal_face_perp_dist
1 -1 0 0.0594
0 1 -5 0.1727
0 2 -1 0.1119
-1 -1 0 0.0984
-1 1 0 0.0827
-1 5 -3 0.1212
0 -5 -2 0.1196
0 1 0 0.0739
0 -1 5 0.0918
1 1 0 0.0721
0 -1 0 0.0594

loop_
_geom_angle_atom_site_label_1
_geom_angle_atom_site_label_2
_geom_angle_atom_site_label_3
_geom_angle
_geom_angle_site_symmetry_3
O2A Zn1A O3A 91.57(18) .
O2A Zn1A O4A 164.31(18) .
O2A Zn1A O6B 91.3(3) 1_556
O2A Zn1A O5B 79.75(13) .
O1A Zn1A O2A 101.23(19) .
O1A Zn1A O3A 160.11(19) .
O1A Zn1A O4A 90.54(17) .
O1A Zn1A O6B 80.1(2) 1_556
O1A Zn1A O5B 102.60(17) .
O3A Zn1A O4A 80.10(17) .
O3A Zn1A O6B 84.5(2) 1_556
O3A Zn1A O5B 94.57(15) .
O4A Zn1A O6B 101.0(2) 1_556
O4A Zn1A O5B 87.63(17) .
O5B Zn1A O6B 171.0(3) 1_556
C6A N1A H1A 109.4 .
C7A N1A H1A 109.4 .
C7A N1A C6A 109.2(8) .
C7A N1A C9A 111.5(8) .
C9A N1A H1A 109.4 .
C9A N1A C6A 107.8(9) .
C5A N2A H2A 109.3 .
C8A N2A H2A 109.3 .
C8A N2A C5A 109.9(8) .
C8A N2A C10A 108.7(9) .
C10A N2A H2A 109.3 .
C10A N2A C5A 110.2(9) .
N2A C5A H5AA 110.1 .
N2A C5A H5AB 110.1 .
N2A C5A C6A 108.0(9) .
H5AA C5A H5AB 108.4 .
C6A C5A H5AA 110.1 .
C6A C5A H5AB 110.1 .
N1A C6A C5A 108.8(7) .
N1A C6A H6AA 109.9 .
N1A C6A H6AB 109.9 .
C5A C6A H6AA 109.9 .
C5A C6A H6AB 109.9 .
H6AA C6A H6AB 108.3 .
N1A C7A H7AA 109.8 .
N1A C7A H7AB 109.8 .
N1A C7A C8A 109.4(11) .
H7AA C7A H7AB 108.2 .
C8A C7A H7AA 109.8 .
C8A C7A H7AB 109.8 .
N2A C8A C7A 108.5(9) .
N2A C8A H8AA 110.0 .
N2A C8A H8AB 110.0 .
C7A C8A H8AA 110.0 .
C7A C8A H8AB 110.0 .
H8AA C8A H8AB 108.4 .
N1A C9A H9AA 110.0 .
N1A C9A H9AB 110.0 .
N1A C9A C10A 108.5(9) .
H9AA C9A H9AB 108.4 .
C10A C9A H9AA 110.0 .
C10A C9A H9AB 110.0 .
N2A C10A C9A 107.6(8) .
N2A C10A H10A 110.2 .
N2A C10A H10B 110.2 .
C9A C10A H10A 110.2 .
C9A C10A H10B 110.2 .
H10A C10A H10B 108.5 .
H9AC O9A H9AD 109.3 .
H10E O10A H10F 109.7 .
H11A O11A H11B 109.2 .
C4A O2A Zn1A 113.7(4) .
C4A O5A Zn1B 112.3(4) .
O2A C4A C4B 116.6(5) .
O5A C4A O2A 126.0(5) .
O5A C4A C4B 117.4(4) .
C1A O6A Zn1B 113.0(4) 1_556
C1A O1A Zn1A 114.1(3) .
O6A C1A O1A 126.0(5) .
O6A C1A C1B 116.5(5) 1_556
O1A C1A C1B 117.5(4) 1_556
C2A O3A Zn1A 113.6(4) .
C3A O4A Zn1A 112.4(4) .
O3A C2A C3A 116.0(5) .
O8A C2A O3A 127.1(6) .
O8A C2A C3A 116.7(6) .
O4A C3A C2A 116.6(5) .
O7A C3A O4A 126.5(6) .
O7A C3A C2A 116.9(5) .
O5A Zn1B O6A 169.2(2) 1_554
O5A Zn1B O4B 91.25(15) .
O3B Zn1B O5A 95.03(14) .
O3B Zn1B O6A 85.71(13) 1_554
O3B Zn1B O4B 79.34(9) .
O3B Zn1B O1B 158.97(13) .
O3B Zn1B O2B 94.42(10) .
O4B Zn1B O6A 99.42(16) 1_554
O1B Zn1B O5A 102.90(15) .
O1B Zn1B O6A 78.74(12) 1_554
O1B Zn1B O4B 89.26(10) .
O1B Zn1B O2B 99.29(11) .
O2B Zn1B O5A 80.39(13) .
O2B Zn1B O6A 88.85(17) 1_554
O2B Zn1B O4B 169.16(12) .
C6B N1B H1B 108.9 .
C6B N1B C7B 109.8(8) .
C6B N1B C9B 111.3(10) .
C7B N1B H1B 108.9 .
C9B N1B H1B 108.9 .
C9B N1B C7B 108.9(8) .
C5B N2B H2B 108.8 .
C5B N2B C10B 109.9(9) .
C8B N2B H2B 108.8 .
C8B N2B C5B 110.5(8) .
C8B N2B C10B 109.9(9) .
C10B N2B H2B 108.8 .
N2B C5B H5BA 110.0 .
N2B C5B H5BB 110.0 .
N2B C5B C6B 108.4(10) .
H5BA C5B H5BB 108.4 .
C6B C5B H5BA 110.0 .
C6B C5B H5BB 110.0 .
N1B C6B C5B 107.1(7) .
N1B C6B H6BA 110.3 .
N1B C6B H6BB 110.3 .
C5B C6B H6BA 110.3 .
C5B C6B H6BB 110.3 .
H6BA C6B H6BB 108.6 .
N1B C7B H7BA 110.4 .
N1B C7B H7BB 110.4 .
N1B C7B C8B 106.7(10) .
H7BA C7B H7BB 108.6 .
C8B C7B H7BA 110.4 .
C8B C7B H7BB 110.4 .
N2B C8B C7B 108.2(9) .
N2B C8B H8BA 110.1 .
N2B C8B H8BB 110.1 .
C7B C8B H8BA 110.1 .
C7B C8B H8BB 110.1 .
H8BA C8B H8BB 108.4 .
N1B C9B H9BA 110.0 .
N1B C9B H9BB 110.0 .
N1B C9B C10B 108.6(9) .
H9BA C9B H9BB 108.3 .
C10B C9B H9BA 110.0 .
C10B C9B H9BB 110.0 .
N2B C10B C9B 108.1(8) .
N2B C10B H10C 110.1 .
N2B C10B H10D 110.1 .
C9B C10B H10C 110.1 .
C9B C10B H10D 110.1 .
H10C C10B H10D 108.4 .
H9BC O9B H9BD 109.5 .
H10G O10B H10H 109.8 .
H11C O11B H11D 109.3 .
C2B O3B Zn1B 113.22(9) .
C3B O4B Zn1B 112.57(6) .
O8B C2B O3B 125.6 .
O8B C2B C3B 118.3 .
O3B C2B C3B 116.1 .
O7B C3B O4B 126.6 .
O7B C3B C2B 117.6 .
O4B C3B C2B 115.8 .
C1B O1B Zn1B 114.00(7) .
C1B O6B Zn1A 112.15(13) 1_554
O1B C1B C1A 117.8(2) 1_554
O1B C1B O6B 126.2 .
O6B C1B C1A 116.1(2) 1_554
C4B O2B Zn1B 112.30(7) .
C4B O5B Zn1A 113.16(15) .
O2B C4B C4A 117.1(2) .
O5B C4B C4A 116.7(2) .
O5B C4B O2B 126.1 .

loop_
_geom_bond_atom_site_label_1
_geom_bond_atom_site_label_2
_geom_bond_distance
_geom_bond_site_symmetry_2
Zn1A O2A 2.080(5) .
Zn1A O1A 2.066(4) .
Zn1A O3A 2.089(4) .
Zn1A O4A 2.095(5) .
Zn1A O6B 2.135(5) 1_556
Zn1A O5B 2.099(5) .
N1A H1A 1.0000 .
N1A C6A 1.507(13) .
N1A C7A 1.471(14) .
N1A C9A 1.495(13) .
N2A H2A 1.0000 .
N2A C5A 1.507(12) .
N2A C8A 1.494(16) .
N2A C10A 1.502(13) .
C5A H5AA 0.9900 .
C5A H5AB 0.9900 .
C5A C6A 1.507(15) .
C6A H6AA 0.9900 .
C6A H6AB 0.9900 .
C7A H7AA 0.9900 .
C7A H7AB 0.9900 .
C7A C8A 1.503(16) .
C8A H8AA 0.9900 .
C8A H8AB 0.9900 .
C9A H9AA 0.9900 .
C9A H9AB 0.9900 .
C9A C10A 1.518(17) .
C10A H10A 0.9900 .
C10A H10B 0.9900 .
O9A H9AC 0.8532 .
O9A H9AD 0.8555 .
O10A H10E 0.8550 .
O10A H10F 0.8530 .
O11A H11A 0.8492 .
O11A H11B 0.8526 .
O2A C4A 1.260(6) .
O5A C4A 1.254(7) .
O5A Zn1B 2.093(6) .
C4A C4B 1.550(6) .
O6A C1A 1.236(6) .
O6A Zn1B 2.145(5) 1_556
O1A C1A 1.262(6) .
C1A C1B 1.557(11) 1_556
O3A C2A 1.249(8) .
O4A C3A 1.262(6) .
O8A C2A 1.242(8) .
O7A C3A 1.229(7) .
C2A C3A 1.567(9) .
Zn1B O6A 2.145(5) 1_554
Zn1B O3B 2.082(2) .
Zn1B O4B 2.102(3) .
Zn1B O1B 2.088(2) .
Zn1B O2B 2.091(3) .
N1B H1B 1.0000 .
N1B C6B 1.476(15) .
N1B C7B 1.525(15) .
N1B C9B 1.486(13) .
N2B H2B 1.0000 .
N2B C5B 1.482(13) .
N2B C8B 1.480(16) .
N2B C10B 1.486(13) .
C5B H5BA 0.9900 .
C5B H5BB 0.9900 .
C5B C6B 1.547(15) .
C6B H6BA 0.9900 .
C6B H6BB 0.9900 .
C7B H7BA 0.9900 .
C7B H7BB 0.9900 .
C7B C8B 1.552(16) .
C8B H8BA 0.9900 .
C8B H8BB 0.9900 .
C9B H9BA 0.9900 .
C9B H9BB 0.9900 .
C9B C10B 1.518(18) .
C10B H10C 0.9900 .
C10B H10D 0.9900 .
O9B H9BC 0.8475 .
O9B H9BD 0.8531 .
O10B H10G 0.8561 .
O10B H10H 0.8532 .
O11B H11C 0.8539 .
O11B H11D 0.8486 .
O7B C3B 1.2521 .
O8B C2B 1.2329 .
O3B C2B 1.2700 .
O4B C3B 1.2633 .
C2B C3B 1.5627 .
O1B C1B 1.2394 .
O6B Zn1A 2.135(5) 1_554
O6B C1B 1.2763 .
C1B C1A 1.557(5) 1_554
O2B C4B 1.2577 .
O5B C4B 1.2564 .

loop_
_geom_hbond_atom_site_label_D
_geom_hbond_atom_site_label_H
_geom_hbond_atom_site_label_A
_geom_hbond_distance_DH
_geom_hbond_distance_HA
_geom_hbond_distance_DA
_geom_hbond_angle_DHA
_geom_hbond_site_symmetry_A
N1A H1A O9A 1.00 2.45 3.077(12) 120.4 2_657
N1A H1A O10A 1.00 1.92 2.759(11) 139.2 .
N2A H2A O8A 1.00 1.87 2.715(11) 140.1 1_455
N2A H2A O7A 1.00 2.12 2.905(10) 134.3 1_455
C6A H6AA O5B 0.99 2.44 3.024(11) 116.9 .
C7A H7AB O11A 0.99 2.27 3.159(15) 148.3 2_657
O9A H9AC O6B 0.85 2.08 2.842(12) 148.8 1_556
O9A H9AD O9B 0.86 2.12 2.948(6) 163.8 1_656
O10A H10E O3A 0.85 2.23 2.966(11) 144.0 2_657
O10A H10F O7A 0.85 2.04 2.857(11) 160.6 .
O11A H11A O3B 0.85 2.01 2.860(10) 173.1 1_655
O11A H11B O8A 0.85 1.97 2.805(10) 164.7 .
N1B H1B O10B 1.00 1.78 2.674(12) 146.2 .
N2B H2B O7B 1.00 2.22 2.960(9) 129.5 1_655
N2B H2B O8B 1.00 1.79 2.678(11) 145.4 1_655
C6B H6BB O5A 0.99 2.46 3.028(14) 116.4 .
C7B H7BA O11B 0.99 2.25 3.103(15) 143.4 2_546
O9B H9BC O8A 0.85 2.20 3.026(10) 163.5 1_454
O9B H9BD O6A 0.85 2.03 2.874(10) 170.5 1_554
O10B H10G O3B 0.86 2.16 3.001(10) 166.3 2_546
O10B H10H O7B 0.85 1.99 2.797(10) 157.0 .
O11B H11C O8B 0.85 2.01 2.756(10) 144.9 .
O11B H11D O3A 0.85 2.07 2.803(9) 144.0 1_455

loop_
_geom_torsion_atom_site_label_1
_geom_torsion_atom_site_label_2
_geom_torsion_atom_site_label_3
_geom_torsion_atom_site_label_4
_geom_torsion
_geom_torsion_site_symmetry_1
_geom_torsion_site_symmetry_4
Zn1A O2A C4A O5A 177.8(4) . .
Zn1A O2A C4A C4B 0.3(5) . .
Zn1A O1A C1A O6A 177.8(5) . .
Zn1A O1A C1A C1B -3.2(7) . 1_556
Zn1A O3A C2A O8A 176.4(7) . .
Zn1A O3A C2A C3A -8.6(7) . .
Zn1A O4A C3A O7A 171.7(6) . .
Zn1A O4A C3A C2A -10.5(7) . .
Zn1A O6B C1B C1A -1.6(3) 1_554 1_554
Zn1A O6B C1B O1B 178.61(16) 1_554 .
Zn1A O5B C4B C4A 3.1(2) . .
Zn1A O5B C4B O2B -174.11(14) . .
N1A C7A C8A N2A 12.8(11) . .
N1A C9A C10A N2A 18.1(14) . .
N2A C5A C6A N1A 14.1(11) . .
C5A N2A C8A C7A -67.7(10) . .
C5A N2A C10A C9A 49.5(13) . .
C6A N1A C7A C8A 52.5(10) . .
C6A N1A C9A C10A -71.9(11) . .
C7A N1A C6A C5A -68.9(10) . .
C7A N1A C9A C10A 47.9(14) . .
C8A N2A C5A C6A 51.1(11) . .
C8A N2A C10A C9A -71.0(12) . .
C9A N1A C6A C5A 52.4(11) . .
C9A N1A C7A C8A -66.5(12) . .
C10A N2A C5A C6A -68.7(11) . .
C10A N2A C8A C7A 53.1(11) . .
O2A C4A C4B O2B 175.1(3) . .
O2A C4A C4B O5B -2.4(5) . .
O5A C4A C4B O2B -2.6(5) . .
O5A C4A C4B O5B 179.9(3) . .
O3A C2A C3A O4A 13.5(9) . .
O3A C2A C3A O7A -168.5(6) . .
O8A C2A C3A O4A -171.0(7) . .
O8A C2A C3A O7A 7.0(10) . .
Zn1B O5A C4A O2A 179.7(4) . .
Zn1B O5A C4A C4B -2.8(5) . .
Zn1B O6A C1A O1A 176.1(5) 1_556 .
Zn1B O6A C1A C1B -2.9(6) 1_556 1_556
Zn1B O3B C2B O8B 169.59(7) . .
Zn1B O3B C2B C3B -9.77(7) . .
Zn1B O4B C3B O7B -164.14(7) . .
Zn1B O4B C3B C2B 15.22(7) . .
Zn1B O1B C1B C1A -0.2(2) . 1_554
Zn1B O1B C1B O6B 179.53(9) . .
Zn1B O2B C4B C4A 6.5(2) . .
Zn1B O2B C4B O5B -176.25(7) . .
N1B C7B C8B N2B -15.7(11) . .
N1B C9B C10B N2B -15.3(15) . .
N2B C5B C6B N1B -17.1(12) . .
C5B N2B C8B C7B 70.0(11) . .
C5B N2B C10B C9B -50.8(13) . .
C6B N1B C7B C8B -52.2(10) . .
C6B N1B C9B C10B 69.4(13) . .
C7B N1B C6B C5B 71.2(10) . .
C7B N1B C9B C10B -51.8(14) . .
C8B N2B C5B C6B -51.0(11) . .
C8B N2B C10B C9B 71.0(12) . .
C9B N1B C6B C5B -49.4(12) . .
C9B N1B C7B C8B 70.0(11) . .
C10B N2B C5B C6B 70.4(11) . .
C10B N2B C8B C7B -51.5(11) . .
O8B C2B C3B O7B -3.9 . .
O8B C2B C3B O4B 176.7 . .
O3B C2B C3B O7B 175.5 . .
O3B C2B C3B O4B -3.9 . .

loop_
_exptl_oxdiff_crystal_face_indexfrac_h
_exptl_oxdiff_crystal_face_indexfrac_k
_exptl_oxdiff_crystal_face_indexfrac_l
_exptl_oxdiff_crystal_face_x
_exptl_oxdiff_crystal_face_y
_exptl_oxdiff_crystal_face_z
1.0008 -1.0029 0.0042 0.0855 -0.0100 -0.0094
0.0238 0.9915 -4.9909 0.0087 -0.0234 0.3628
0.0029 2.0105 -0.9999 -0.0431 -0.0667 0.0787
-1.0010 -1.0062 -0.0008 -0.0360 0.0789 0.0025
-1.0008 1.0029 -0.0042 -0.0855 0.0100 0.0094
-0.9862 5.0134 -3.0046 -0.1646 -0.1211 0.2387
0.0090 -5.0281 -1.9871 0.1374 0.1765 0.1266
0.0001 1.0046 -0.0017 -0.0248 -0.0344 0.0034
-0.0238 -0.9915 4.9909 -0.0087 0.0234 -0.3628
1.0010 1.0062 0.0008 0.0360 -0.0789 -0.0025
-0.0001 -1.0046 0.0017 0.0248 0.0344 -0.0034

loop_
_twin_individual_id
_twin_individual_mass_fraction_refined
1 0.48(3)
2 0.52(3)
